data_7248715
loop_
_publ_author_name
'Shaikh, Samir R.'
'Gawade, Rupesh L.'
'Dabke, Niteen B.'
'Dash, Soumya R.'
'Vanka, Kumar'
'Gonnade, Rajesh G.'

_publ_section_title
;
 Crystal engineering for intramolecular \p--\p stacking: effect of
 substitution of electron-donating and electron-withdrawing groups on the
 molecular geometry in conformationally flexible Sulfoesters and
 sulfonamides
;
_journal_issue 26
_journal_name_full CrystEngComm
_journal_page_first 3557
_journal_page_last 3573
_journal_paper_doi 10.1039/D4CE00309H
_journal_volume 26
_journal_year 2024
_chemical_formula_moiety 'C14 H14 Cl N O2 S'
_chemical_formula_sum 'C14 H14 Cl N O2 S'
_chemical_formula_weight 295.77
_space_group_crystal_system monoclinic
_space_group_IT_number 7
_space_group_name_Hall 'P -2yc'
_space_group_name_H-M_alt 'P 1 c 1'
_atom_sites_solution_hydrogens mixed
_atom_sites_solution_primary direct
_atom_sites_solution_secondary 'difference Fourier'
_audit_creation_method SHELXL-2018/3
_audit_update_record
;
2024-03-02 deposited with the CCDC.	2024-05-27 downloaded from the CCDC.
;
_cell_angle_alpha 90
_cell_angle_beta 98.9910(10)
_cell_angle_gamma 90
_cell_formula_units_Z 4
_cell_length_a 26.5795(11)
_cell_length_b 5.7691(2)
_cell_length_c 9.0833(4)
_cell_measurement_reflns_used 8630
_cell_measurement_temperature 100(2)
_cell_measurement_theta_max 31.82
_cell_measurement_theta_min 2.33
_cell_volume 1375.72(10)
_computing_cell_refinement 'SAINT (Bruker, 2016)'
_computing_data_collection 'APEX3 (Bruker, 2016)'
_computing_data_reduction 'SAINT (Bruker, 2016)'
_computing_molecular_graphics 'Bruker SHELXTL, Mercury 2020.20'
_computing_publication_material 'Bruker SHELXTL'
_computing_structure_refinement 'SHELXL-2018/3 (Sheldrick, 2018)'
_computing_structure_solution 'SHELXT 2014/5 (Sheldrick, 2014)'
_diffrn_ambient_temperature 100(2)
_diffrn_detector 'Photon II CPAD Area Detector'
_diffrn_detector_area_resol_mean 7.39
_diffrn_measured_fraction_theta_full 0.993
_diffrn_measured_fraction_theta_max 0.992
_diffrn_measurement_device '\k-geometry diffractometer'
_diffrn_measurement_device_type 'Bruker D8 VENTURE Kappa Duo PHOTON II CPAD'
_diffrn_measurement_method '\f and \w scans'
_diffrn_radiation_monochromator 'multilayer mirrors'
_diffrn_radiation_type MoK\a
_diffrn_radiation_wavelength 0.71073
_diffrn_reflns_av_R_equivalents 0.0241
_diffrn_reflns_av_unetI/netI 0.0400
_diffrn_reflns_Laue_measured_fraction_full 0.993
_diffrn_reflns_Laue_measured_fraction_max 0.992
_diffrn_reflns_limit_h_max 39
_diffrn_reflns_limit_h_min -37
_diffrn_reflns_limit_k_max 7
_diffrn_reflns_limit_k_min -8
_diffrn_reflns_limit_l_max 13
_diffrn_reflns_limit_l_min -13
_diffrn_reflns_number 15835
_diffrn_reflns_point_group_measured_fraction_full 0.954
_diffrn_reflns_point_group_measured_fraction_max 0.920
_diffrn_reflns_theta_full 25.242
_diffrn_reflns_theta_max 31.841
_diffrn_reflns_theta_min 2.327
_diffrn_source 'micro-focus sealed tube'
_diffrn_source_type 'Incoatech I\mS HB'
_exptl_absorpt_coefficient_mu 0.426
_exptl_absorpt_correction_T_max 0.7463
_exptl_absorpt_correction_T_min 0.6518
_exptl_absorpt_correction_type multi-scan
_exptl_absorpt_process_details 'SADABS (Bruker, 2016)'
_exptl_crystal_colour colourless
_exptl_crystal_density_diffrn 1.428
_exptl_crystal_description needle
_exptl_crystal_F_000 616
_exptl_crystal_size_max 0.280
_exptl_crystal_size_mid 0.070
_exptl_crystal_size_min 0.040
_refine_diff_density_max 0.456
_refine_diff_density_min -0.345
_refine_diff_density_rms 0.053
_refine_ls_abs_structure_details
;
 Refined as an inversion twin.
;
_refine_ls_abs_structure_Flack 0.00(5)
_refine_ls_extinction_method none
_refine_ls_goodness_of_fit_ref 1.029
_refine_ls_hydrogen_treatment mixed
_refine_ls_matrix_type full
_refine_ls_number_parameters 352
_refine_ls_number_reflns 8669
_refine_ls_number_restraints 2
_refine_ls_restrained_S_all 1.029
_refine_ls_R_factor_all 0.0385
_refine_ls_R_factor_gt 0.0335
_refine_ls_shift/su_max 0.001
_refine_ls_shift/su_mean 0.000
_refine_ls_structure_factor_coef Fsqd
_refine_ls_weighting_details 'w=1/[\s^2^(Fo^2^)+(0.0343P)^2^+0.3674P] where P=(Fo^2^+2Fc^2^)/3'
_refine_ls_weighting_scheme calc
_refine_ls_wR_factor_gt 0.0759
_refine_ls_wR_factor_ref 0.0783
_reflns_Friedel_coverage 0.852
_reflns_Friedel_fraction_full 0.914
_reflns_Friedel_fraction_max 0.847
_reflns_number_gt 7973
_reflns_number_total 8669
_reflns_threshold_expression 'I > 2\s(I)'
_cod_data_source_file d4ce00309h2.cif
_cod_data_source_block 3b
_cod_depositor_comments
;
The following automatic conversions were performed:

data item '_atom_sites_solution_primary' value 'direct method' was
changed to 'direct'.

Automatic conversion script
Id: cif_fix_values 8170 2020-07-09 18:12:32Z antanas 

 Adding full bibliography for 7248707--7248724.cif.
;
_cod_original_sg_symbol_H-M 'P c'
_cod_database_code 7248715
_shelx_shelxl_version_number 2018/3
_shelx_space_group_comment
;
The symmetry employed for this shelxl refinement is uniquely defined
by the following loop, which should always be used as a source of
symmetry information in preference to the above space-group names.
They are only intended as comments.
;
_shelx_estimated_absorpt_t_min 0.890
_shelx_estimated_absorpt_t_max 0.983

loop_
_space_group_symop_operation_xyz
'x, y, z'
'x, -y, z+1/2'

loop_
_atom_site_label
_atom_site_type_symbol
_atom_site_fract_x
_atom_site_fract_y
_atom_site_fract_z
_atom_site_U_iso_or_equiv
_atom_site_adp_type
_atom_site_occupancy
_atom_site_site_symmetry_order
_atom_site_calc_flag
_atom_site_refinement_flags_posn
_atom_site_refinement_flags_adp
_atom_site_refinement_flags_occupancy
_atom_site_disorder_assembly
_atom_site_disorder_group
Cl1A Cl 0.48339(3) 0.02084(12) 0.53700(6) 0.02391(13) Uani 1 1 d . . . . .
S1A S 0.28337(2) 0.43505(10) 0.18054(5) 0.01399(11) Uani 1 1 d . . . . .
O1A O 0.27079(7) 0.3022(3) 0.04542(17) 0.0179(3) Uani 1 1 d . . . . .
O2A O 0.28774(7) 0.6825(3) 0.17046(19) 0.0192(3) Uani 1 1 d . . . . .
N1A N 0.24078(7) 0.3832(4) 0.2846(2) 0.0152(3) Uani 1 1 d . . . . .
H1NA H 0.2439(15) 0.483(7) 0.355(5) 0.038(10) Uiso 1 1 d . . . . .
C1A C 0.42925(9) 0.1416(4) 0.4330(2) 0.0175(4) Uani 1 1 d . . . . .
C2A C 0.40402(9) 0.0192(4) 0.3125(3) 0.0183(4) Uani 1 1 d . . . . .
H2A H 0.416837 -0.125671 0.285163 0.022 Uiso 1 1 calc R U . . .
C3A C 0.35965(10) 0.1111(4) 0.2318(3) 0.0178(4) Uani 1 1 d . . . . .
H3A H 0.341692 0.029170 0.149154 0.021 Uiso 1 1 calc R U . . .
C4A C 0.34193(8) 0.3243(4) 0.2736(2) 0.0143(4) Uani 1 1 d . . . . .
C5A C 0.36793(9) 0.4483(4) 0.3939(2) 0.0168(4) Uani 1 1 d . . . . .
H5A H 0.355425 0.594281 0.420452 0.020 Uiso 1 1 calc R U . . .
C6A C 0.41221(9) 0.3571(4) 0.4747(3) 0.0184(4) Uani 1 1 d . . . . .
H6A H 0.430490 0.439692 0.556527 0.022 Uiso 1 1 calc R U . . .
C7A C 0.23238(9) 0.1388(4) 0.3255(2) 0.0168(4) Uani 1 1 d . . . . .
H7A1 H 0.262769 0.080058 0.392014 0.020 Uiso 1 1 calc R U . . .
H7A2 H 0.227015 0.041517 0.234584 0.020 Uiso 1 1 calc R U . . .
C8A C 0.18589(9) 0.1236(5) 0.4043(3) 0.0203(4) Uani 1 1 d . . . . .
H8A1 H 0.182990 -0.036799 0.440765 0.024 Uiso 1 1 calc R U . . .
H8A2 H 0.191122 0.227324 0.492196 0.024 Uiso 1 1 calc R U . . .
C9A C 0.13665(9) 0.1885(4) 0.3071(3) 0.0183(4) Uani 1 1 d . . . . .
C10A C 0.11542(10) 0.0435(5) 0.1913(3) 0.0227(5) Uani 1 1 d . . . . .
H10A H 0.131924 -0.098203 0.175264 0.027 Uiso 1 1 calc R U . . .
C11A C 0.07035(11) 0.1025(6) 0.0986(3) 0.0277(6) Uani 1 1 d . . . . .
H11A H 0.056419 0.002486 0.019528 0.033 Uiso 1 1 calc R U . . .
C12A C 0.04605(11) 0.3090(5) 0.1229(3) 0.0302(6) Uani 1 1 d . . . . .
H12A H 0.015472 0.351347 0.059858 0.036 Uiso 1 1 calc R U . . .
C13A C 0.06635(11) 0.4529(5) 0.2387(4) 0.0324(6) Uani 1 1 d . . . . .
H13A H 0.049352 0.592732 0.256122 0.039 Uiso 1 1 calc R U . . .
C14A C 0.11163(10) 0.3937(5) 0.3301(3) 0.0261(5) Uani 1 1 d . . . . .
H14A H 0.125513 0.494467 0.408775 0.031 Uiso 1 1 calc R U . . .
Cl1B Cl 0.51830(3) 0.49367(12) 0.80475(7) 0.02529(14) Uani 1 1 d . . . . .
S1B S 0.71838(2) 0.06597(10) 0.63936(5) 0.01424(11) Uani 1 1 d . . . . .
O1B O 0.73184(7) 0.1997(3) 0.51676(17) 0.0186(3) Uani 1 1 d . . . . .
O2B O 0.71318(7) -0.1807(3) 0.62347(19) 0.0191(3) Uani 1 1 d . . . . .
N1B N 0.76089(7) 0.1131(3) 0.7832(2) 0.0150(3) Uani 1 1 d . . . . .
H1NB H 0.7558(13) 0.018(6) 0.845(4) 0.021(8) Uiso 1 1 d . . . . .
C1B C 0.57262(9) 0.3687(4) 0.7537(3) 0.0185(4) Uani 1 1 d . . . . .
C2B C 0.59864(9) 0.4881(4) 0.6565(3) 0.0193(4) Uani 1 1 d . . . . .
H2B H 0.586401 0.633317 0.616529 0.023 Uiso 1 1 calc R U . . .
C3B C 0.64293(10) 0.3924(5) 0.6181(3) 0.0187(5) Uani 1 1 d . . . . .
H3B H 0.661287 0.471825 0.551786 0.022 Uiso 1 1 calc R U . . .
C4B C 0.65994(8) 0.1799(4) 0.6778(2) 0.0146(4) Uani 1 1 d . . . . .
C5B C 0.63346(9) 0.0594(4) 0.7747(2) 0.0170(4) Uani 1 1 d . . . . .
H5B H 0.645643 -0.086138 0.814325 0.020 Uiso 1 1 calc R U . . .
C6B C 0.58911(9) 0.1538(4) 0.8129(3) 0.0191(4) Uani 1 1 d . . . . .
H6B H 0.570413 0.073430 0.877916 0.023 Uiso 1 1 calc R U . . .
C7B C 0.77051(9) 0.3550(4) 0.8330(3) 0.0180(4) Uani 1 1 d . . . . .
H7B1 H 0.740607 0.415904 0.873324 0.022 Uiso 1 1 calc R U . . .
H7B2 H 0.775978 0.452954 0.747425 0.022 Uiso 1 1 calc R U . . .
C8B C 0.81757(10) 0.3640(5) 0.9533(3) 0.0205(4) Uani 1 1 d . . . . .
H8B1 H 0.822273 0.524678 0.991169 0.025 Uiso 1 1 calc R U . . .
H8B2 H 0.811797 0.263736 1.037585 0.025 Uiso 1 1 calc R U . . .
C9B C 0.86562(9) 0.2864(4) 0.8981(3) 0.0189(4) Uani 1 1 d . . . . .
C10B C 0.88772(9) 0.4255(5) 0.7998(3) 0.0223(5) Uani 1 1 d . . . . .
H10B H 0.872928 0.571428 0.770192 0.027 Uiso 1 1 calc R U . . .
C11B C 0.93098(11) 0.3534(6) 0.7448(3) 0.0289(6) Uani 1 1 d . . . . .
H11B H 0.945400 0.448771 0.676994 0.035 Uiso 1 1 calc R U . . .
C12B C 0.95315(11) 0.1420(6) 0.7890(3) 0.0317(6) Uani 1 1 d . . . . .
H12B H 0.982812 0.092423 0.751581 0.038 Uiso 1 1 calc R U . . .
C13B C 0.93207(11) 0.0034(5) 0.8874(4) 0.0307(6) Uani 1 1 d . . . . .
H13B H 0.947292 -0.141316 0.917757 0.037 Uiso 1 1 calc R U . . .
C14B C 0.88847(10) 0.0757(5) 0.9421(3) 0.0251(5) Uani 1 1 d . . . . .
H14B H 0.874266 -0.019974 1.010173 0.030 Uiso 1 1 calc R U . . .

loop_
_atom_site_aniso_label
_atom_site_aniso_U_11
_atom_site_aniso_U_22
_atom_site_aniso_U_33
_atom_site_aniso_U_23
_atom_site_aniso_U_13
_atom_site_aniso_U_12
Cl1A 0.0195(3) 0.0289(3) 0.0234(3) 0.0016(2) 0.0035(2) 0.0064(2)
S1A 0.0177(3) 0.0135(3) 0.0109(2) 0.00056(18) 0.00271(17) -0.0016(2)
O1A 0.0259(9) 0.0176(8) 0.0104(6) -0.0011(6) 0.0027(6) -0.0030(6)
O2A 0.0264(9) 0.0127(8) 0.0184(8) 0.0030(6) 0.0035(6) -0.0014(7)
N1A 0.0186(9) 0.0152(9) 0.0123(8) -0.0006(6) 0.0035(6) -0.0004(7)
C1A 0.0170(10) 0.0180(11) 0.0183(10) 0.0021(8) 0.0057(8) 0.0004(8)
C2A 0.0202(11) 0.0146(11) 0.0218(10) -0.0011(8) 0.0081(8) 0.0002(8)
C3A 0.0215(11) 0.0154(11) 0.0172(10) -0.0022(8) 0.0054(8) -0.0024(9)
C4A 0.0173(10) 0.0135(10) 0.0129(8) -0.0002(7) 0.0050(7) -0.0025(7)
C5A 0.0198(10) 0.0158(10) 0.0154(9) -0.0017(7) 0.0051(7) -0.0001(8)
C6A 0.0201(10) 0.0187(11) 0.0165(9) -0.0019(8) 0.0032(8) -0.0012(8)
C7A 0.0191(10) 0.0157(10) 0.0161(9) 0.0041(8) 0.0041(7) 0.0010(8)
C8A 0.0201(11) 0.0245(12) 0.0173(10) 0.0040(9) 0.0062(8) -0.0005(9)
C9A 0.0179(10) 0.0204(11) 0.0183(10) 0.0015(8) 0.0079(8) -0.0025(8)
C10A 0.0218(11) 0.0251(13) 0.0229(11) -0.0025(9) 0.0084(9) -0.0011(9)
C11A 0.0197(12) 0.0378(16) 0.0264(12) -0.0056(11) 0.0058(9) -0.0030(11)
C12A 0.0208(12) 0.0375(16) 0.0316(14) 0.0029(11) 0.0015(10) 0.0032(11)
C13A 0.0230(13) 0.0295(15) 0.0444(17) -0.0043(12) 0.0047(11) 0.0068(11)
C14A 0.0246(12) 0.0230(13) 0.0305(13) -0.0042(10) 0.0041(10) -0.0002(10)
Cl1B 0.0212(3) 0.0292(3) 0.0253(3) -0.0044(2) 0.0032(2) 0.0075(2)
S1B 0.0182(3) 0.0145(3) 0.0107(2) -0.00122(19) 0.00421(17) -0.0016(2)
O1B 0.0265(9) 0.0193(8) 0.0115(7) 0.0005(6) 0.0073(6) -0.0033(6)
O2B 0.0268(9) 0.0129(8) 0.0186(8) -0.0033(6) 0.0064(6) -0.0026(7)
N1B 0.0169(9) 0.0157(9) 0.0129(8) 0.0000(7) 0.0032(6) -0.0009(7)
C1B 0.0167(10) 0.0206(11) 0.0178(10) -0.0039(8) 0.0015(7) 0.0018(8)
C2B 0.0213(11) 0.0158(11) 0.0199(10) 0.0003(8) 0.0005(8) 0.0013(8)
C3B 0.0220(12) 0.0165(11) 0.0174(10) 0.0002(8) 0.0019(8) -0.0029(9)
C4B 0.0159(9) 0.0158(10) 0.0122(8) -0.0017(7) 0.0025(7) -0.0023(7)
C5B 0.0200(10) 0.0164(11) 0.0147(9) 0.0019(8) 0.0032(7) -0.0003(8)
C6B 0.0199(11) 0.0216(12) 0.0162(9) 0.0010(8) 0.0043(8) -0.0014(9)
C7B 0.0188(10) 0.0180(11) 0.0170(9) -0.0045(8) 0.0025(7) -0.0002(8)
C8B 0.0239(11) 0.0227(12) 0.0149(9) -0.0029(8) 0.0029(8) -0.0014(9)
C9B 0.0180(10) 0.0226(11) 0.0153(9) -0.0017(8) 0.0000(7) -0.0036(8)
C10B 0.0202(11) 0.0252(13) 0.0205(11) 0.0007(9) 0.0006(8) -0.0026(9)
C11B 0.0229(13) 0.0404(17) 0.0241(12) 0.0007(11) 0.0056(10) -0.0079(12)
C12B 0.0196(12) 0.0420(17) 0.0333(14) -0.0124(13) 0.0030(10) -0.0019(11)
C13B 0.0228(12) 0.0257(14) 0.0412(15) -0.0051(11) -0.0023(11) 0.0020(10)
C14B 0.0226(11) 0.0230(13) 0.0281(12) 0.0015(10) -0.0010(9) -0.0037(9)

loop_
_atom_type_symbol
_atom_type_description
_atom_type_scat_dispersion_real
_atom_type_scat_dispersion_imag
_atom_type_scat_source
C C 0.0033 0.0016 'International Tables Vol C Tables 4.2.6.8 and 6.1.1.4'
H H 0.0000 0.0000 'International Tables Vol C Tables 4.2.6.8 and 6.1.1.4'
N N 0.0061 0.0033 'International Tables Vol C Tables 4.2.6.8 and 6.1.1.4'
O O 0.0106 0.0060 'International Tables Vol C Tables 4.2.6.8 and 6.1.1.4'
S S 0.1246 0.1234 'International Tables Vol C Tables 4.2.6.8 and 6.1.1.4'
Cl Cl 0.1484 0.1585 'International Tables Vol C Tables 4.2.6.8 and 6.1.1.4'

loop_
_geom_angle_atom_site_label_1
_geom_angle_atom_site_label_2
_geom_angle_atom_site_label_3
_geom_angle
_geom_angle_site_symmetry_1
_geom_angle_site_symmetry_3
_geom_angle_publ_flag
O2A S1A O1A 118.99(10) . . ?
O2A S1A N1A 107.03(11) . . ?
O1A S1A N1A 108.05(10) . . ?
O2A S1A C4A 108.38(10) . . ?
O1A S1A C4A 106.52(10) . . ?
N1A S1A C4A 107.37(10) . . ?
C7A N1A S1A 118.04(15) . . ?
C7A N1A H1NA 117(3) . . ?
S1A N1A H1NA 109(3) . . ?
C2A C1A C6A 122.1(2) . . ?
C2A C1A Cl1A 118.84(19) . . ?
C6A C1A Cl1A 119.07(18) . . ?
C1A C2A C3A 119.2(2) . . ?
C1A C2A H2A 120.4 . . ?
C3A C2A H2A 120.4 . . ?
C4A C3A C2A 119.2(2) . . ?
C4A C3A H3A 120.4 . . ?
C2A C3A H3A 120.4 . . ?
C3A C4A C5A 121.3(2) . . ?
C3A C4A S1A 119.89(17) . . ?
C5A C4A S1A 118.67(17) . . ?
C6A C5A C4A 119.6(2) . . ?
C6A C5A H5A 120.2 . . ?
C4A C5A H5A 120.2 . . ?
C5A C6A C1A 118.6(2) . . ?
C5A C6A H6A 120.7 . . ?
C1A C6A H6A 120.7 . . ?
N1A C7A C8A 109.70(19) . . ?
N1A C7A H7A1 109.7 . . ?
C8A C7A H7A1 109.7 . . ?
N1A C7A H7A2 109.7 . . ?
C8A C7A H7A2 109.7 . . ?
H7A1 C7A H7A2 108.2 . . ?
C9A C8A C7A 113.82(18) . . ?
C9A C8A H8A1 108.8 . . ?
C7A C8A H8A1 108.8 . . ?
C9A C8A H8A2 108.8 . . ?
C7A C8A H8A2 108.8 . . ?
H8A1 C8A H8A2 107.7 . . ?
C14A C9A C10A 118.6(2) . . ?
C14A C9A C8A 121.0(2) . . ?
C10A C9A C8A 120.4(2) . . ?
C9A C10A C11A 121.2(3) . . ?
C9A C10A H10A 119.4 . . ?
C11A C10A H10A 119.4 . . ?
C12A C11A C10A 119.3(3) . . ?
C12A C11A H11A 120.3 . . ?
C10A C11A H11A 120.3 . . ?
C13A C12A C11A 120.0(3) . . ?
C13A C12A H12A 120.0 . . ?
C11A C12A H12A 120.0 . . ?
C12A C13A C14A 120.3(3) . . ?
C12A C13A H13A 119.9 . . ?
C14A C13A H13A 119.9 . . ?
C9A C14A C13A 120.5(2) . . ?
C9A C14A H14A 119.7 . . ?
C13A C14A H14A 119.7 . . ?
O2B S1B O1B 118.91(10) . . ?
O2B S1B N1B 107.05(11) . . ?
O1B S1B N1B 107.95(10) . . ?
O2B S1B C4B 108.32(11) . . ?
O1B S1B C4B 106.51(11) . . ?
N1B S1B C4B 107.65(10) . . ?
C7B N1B S1B 118.28(15) . . ?
C7B N1B H1NB 118(2) . . ?
S1B N1B H1NB 106(2) . . ?
C2B C1B C6B 121.9(2) . . ?
C2B C1B Cl1B 118.74(19) . . ?
C6B C1B Cl1B 119.31(19) . . ?
C1B C2B C3B 119.2(2) . . ?
C1B C2B H2B 120.4 . . ?
C3B C2B H2B 120.4 . . ?
C4B C3B C2B 119.3(2) . . ?
C4B C3B H3B 120.4 . . ?
C2B C3B H3B 120.4 . . ?
C3B C4B C5B 121.4(2) . . ?
C3B C4B S1B 119.56(18) . . ?
C5B C4B S1B 118.93(18) . . ?
C6B C5B C4B 119.5(2) . . ?
C6B C5B H5B 120.2 . . ?
C4B C5B H5B 120.2 . . ?
C5B C6B C1B 118.7(2) . . ?
C5B C6B H6B 120.7 . . ?
C1B C6B H6B 120.7 . . ?
N1B C7B C8B 109.53(19) . . ?
N1B C7B H7B1 109.8 . . ?
C8B C7B H7B1 109.8 . . ?
N1B C7B H7B2 109.8 . . ?
C8B C7B H7B2 109.8 . . ?
H7B1 C7B H7B2 108.2 . . ?
C9B C8B C7B 113.11(19) . . ?
C9B C8B H8B1 109.0 . . ?
C7B C8B H8B1 109.0 . . ?
C9B C8B H8B2 109.0 . . ?
C7B C8B H8B2 109.0 . . ?
H8B1 C8B H8B2 107.8 . . ?
C14B C9B C10B 118.6(2) . . ?
C14B C9B C8B 121.2(2) . . ?
C10B C9B C8B 120.3(2) . . ?
C11B C10B C9B 120.9(3) . . ?
C11B C10B H10B 119.6 . . ?
C9B C10B H10B 119.6 . . ?
C12B C11B C10B 119.9(3) . . ?
C12B C11B H11B 120.1 . . ?
C10B C11B H11B 120.1 . . ?
C13B C12B C11B 120.0(3) . . ?
C13B C12B H12B 120.0 . . ?
C11B C12B H12B 120.0 . . ?
C12B C13B C14B 120.1(3) . . ?
C12B C13B H13B 120.0 . . ?
C14B C13B H13B 120.0 . . ?
C9B C14B C13B 120.6(3) . . ?
C9B C14B H14B 119.7 . . ?
C13B C14B H14B 119.7 . . ?

loop_
_geom_bond_atom_site_label_1
_geom_bond_atom_site_label_2
_geom_bond_distance
_geom_bond_site_symmetry_2
_geom_bond_publ_flag
Cl1A C1A 1.739(2) . ?
S1A O2A 1.4365(18) . ?
S1A O1A 1.4414(16) . ?
S1A N1A 1.612(2) . ?
S1A C4A 1.770(2) . ?
N1A C7A 1.484(3) . ?
N1A H1NA 0.86(4) . ?
C1A C2A 1.385(3) . ?
C1A C6A 1.396(3) . ?
C2A C3A 1.393(4) . ?
C2A H2A 0.9500 . ?
C3A C4A 1.391(3) . ?
C3A H3A 0.9500 . ?
C4A C5A 1.396(3) . ?
C5A C6A 1.389(3) . ?
C5A H5A 0.9500 . ?
C6A H6A 0.9500 . ?
C7A C8A 1.524(3) . ?
C7A H7A1 0.9900 . ?
C7A H7A2 0.9900 . ?
C8A C9A 1.507(3) . ?
C8A H8A1 0.9900 . ?
C8A H8A2 0.9900 . ?
C9A C14A 1.390(4) . ?
C9A C10A 1.392(3) . ?
C10A C11A 1.395(4) . ?
C10A H10A 0.9500 . ?
C11A C12A 1.389(4) . ?
C11A H11A 0.9500 . ?
C12A C13A 1.382(4) . ?
C12A H12A 0.9500 . ?
C13A C14A 1.394(4) . ?
C13A H13A 0.9500 . ?
C14A H14A 0.9500 . ?
Cl1B C1B 1.740(2) . ?
S1B O2B 1.4346(18) . ?
S1B O1B 1.4448(16) . ?
S1B N1B 1.6109(19) . ?
S1B C4B 1.771(2) . ?
N1B C7B 1.477(3) . ?
N1B H1NB 0.81(3) . ?
C1B C2B 1.387(3) . ?
C1B C6B 1.394(3) . ?
C2B C3B 1.393(4) . ?
C2B H2B 0.9500 . ?
C3B C4B 1.387(3) . ?
C3B H3B 0.9500 . ?
C4B C5B 1.396(3) . ?
C5B C6B 1.391(3) . ?
C5B H5B 0.9500 . ?
C6B H6B 0.9500 . ?
C7B C8B 1.528(3) . ?
C7B H7B1 0.9900 . ?
C7B H7B2 0.9900 . ?
C8B C9B 1.511(3) . ?
C8B H8B1 0.9900 . ?
C8B H8B2 0.9900 . ?
C9B C14B 1.389(4) . ?
C9B C10B 1.396(3) . ?
C10B C11B 1.387(4) . ?
C10B H10B 0.9500 . ?
C11B C12B 1.386(5) . ?
C11B H11B 0.9500 . ?
C12B C13B 1.381(5) . ?
C12B H12B 0.9500 . ?
C13B C14B 1.394(4) . ?
C13B H13B 0.9500 . ?
C14B H14B 0.9500 . ?

loop_
_geom_hbond_atom_site_label_D
_geom_hbond_atom_site_label_H
_geom_hbond_atom_site_label_A
_geom_hbond_distance_DH
_geom_hbond_distance_HA
_geom_hbond_distance_DA
_geom_hbond_angle_DHA
_geom_hbond_site_symmetry_A
_geom_hbond_publ_flag
N1A H1NA S1A 0.86(4) 3.02(4) 3.7475(19) 145(3) 2_565 yes
N1A H1NA O1A 0.86(4) 2.16(4) 2.992(3) 165(4) 2_565 yes
C3A H3A O2A 0.95 2.49 3.121(3) 124.3 1_545 yes
C7A H7A1 O1A 0.99 2.60 3.297(3) 127.5 2 yes
N1B H1NB S1B 0.81(3) 3.03(4) 3.736(2) 146(3) 2 yes
N1B H1NB O1B 0.81(3) 2.17(3) 2.978(3) 170(3) 2 yes
C3B H3B O2B 0.95 2.46 3.087(3) 123.1 1_565 yes
C6B H6B Cl1A 0.95 2.96 3.853(2) 156.5 2 yes
C7B H7B1 O1B 0.99 2.60 3.313(3) 128.9 2_565 yes

loop_
_geom_torsion_atom_site_label_1
_geom_torsion_atom_site_label_2
_geom_torsion_atom_site_label_3
_geom_torsion_atom_site_label_4
_geom_torsion
_geom_torsion_site_symmetry_1
_geom_torsion_site_symmetry_2
_geom_torsion_site_symmetry_3
_geom_torsion_site_symmetry_4
_geom_torsion_publ_flag
O2A S1A N1A C7A -174.13(16) . . . . ?
O1A S1A N1A C7A 56.61(18) . . . . ?
C4A S1A N1A C7A -57.94(18) . . . . ?
C6A C1A C2A C3A -1.4(4) . . . . ?
Cl1A C1A C2A C3A 177.80(18) . . . . ?
C1A C2A C3A C4A 0.4(4) . . . . ?
C2A C3A C4A C5A 0.5(3) . . . . ?
C2A C3A C4A S1A -175.76(18) . . . . ?
O2A S1A C4A C3A -144.53(19) . . . . ?
O1A S1A C4A C3A -15.4(2) . . . . ?
N1A S1A C4A C3A 100.2(2) . . . . ?
O2A S1A C4A C5A 39.1(2) . . . . ?
O1A S1A C4A C5A 168.26(17) . . . . ?
N1A S1A C4A C5A -76.18(19) . . . . ?
C3A C4A C5A C6A -0.5(3) . . . . ?
S1A C4A C5A C6A 175.79(18) . . . . ?
C4A C5A C6A C1A -0.4(3) . . . . ?
C2A C1A C6A C5A 1.3(4) . . . . ?
Cl1A C1A C6A C5A -177.82(18) . . . . ?
S1A N1A C7A C8A -171.89(15) . . . . ?
N1A C7A C8A C9A 64.7(3) . . . . ?
C7A C8A C9A C14A -109.0(3) . . . . ?
C7A C8A C9A C10A 70.6(3) . . . . ?
C14A C9A C10A C11A 0.8(4) . . . . ?
C8A C9A C10A C11A -178.9(2) . . . . ?
C9A C10A C11A C12A -0.5(4) . . . . ?
C10A C11A C12A C13A -0.5(5) . . . . ?
C11A C12A C13A C14A 1.0(5) . . . . ?
C10A C9A C14A C13A -0.2(4) . . . . ?
C8A C9A C14A C13A 179.5(2) . . . . ?
C12A C13A C14A C9A -0.7(5) . . . . ?
O2B S1B N1B C7B -174.67(17) . . . . ?
O1B S1B N1B C7B 56.21(19) . . . . ?
C4B S1B N1B C7B -58.40(19) . . . . ?
C6B C1B C2B C3B -0.9(4) . . . . ?
Cl1B C1B C2B C3B 178.28(18) . . . . ?
C1B C2B C3B C4B 0.1(3) . . . . ?
C2B C3B C4B C5B 0.4(3) . . . . ?
C2B C3B C4B S1B -175.89(18) . . . . ?
O2B S1B C4B C3B -143.24(18) . . . . ?
O1B S1B C4B C3B -14.2(2) . . . . ?
N1B S1B C4B C3B 101.32(19) . . . . ?
O2B S1B C4B C5B 40.4(2) . . . . ?
O1B S1B C4B C5B 169.38(17) . . . . ?
N1B S1B C4B C5B -75.1(2) . . . . ?
C3B C4B C5B C6B -0.1(3) . . . . ?
S1B C4B C5B C6B 176.17(17) . . . . ?
C4B C5B C6B C1B -0.6(3) . . . . ?
C2B C1B C6B C5B 1.1(3) . . . . ?
Cl1B C1B C6B C5B -178.02(18) . . . . ?
S1B N1B C7B C8B -170.81(16) . . . . ?
N1B C7B C8B C9B 62.7(3) . . . . ?
C7B C8B C9B C14B -108.2(3) . . . . ?
C7B C8B C9B C10B 71.1(3) . . . . ?
C14B C9B C10B C11B 1.2(4) . . . . ?
C8B C9B C10B C11B -178.1(2) . . . . ?
C9B C10B C11B C12B -0.8(4) . . . . ?
C10B C11B C12B C13B 0.1(4) . . . . ?
C11B C12B C13B C14B 0.1(4) . . . . ?
C10B C9B C14B C13B -1.0(4) . . . . ?
C8B C9B C14B C13B 178.3(2) . . . . ?
C12B C13B C14B C9B 0.3(4) . . . . ?
